data_4328622
loop_
_publ_author_name
'Violeta Sicilia'
'Juan Forni\'es'
'Jos\'e M Casas'
'Antonio Mart\'in'
'Jos\'e A. L\'opez'
'Carmen Larraz'
'Pilar Borja'
'Carmen Ovejero'
'Daniel Tordera'
'Henk Bolink'

_publ_section_title
;
 Highly Luminescent Half-Lantern Cyclometalated Platinum(II) Complex:
 Synthesis, Structure, Luminescence Studies, and Reactivity.
;
_journal_name_full 'Inorganic Chemistry'
_journal_page_first 3427
_journal_page_last 3435
_journal_paper_doi 10.1021/ic201910t
_journal_volume 51
_journal_year 2012
_chemical_formula_sum 'C42.5 H29 Cl7 N4 Pt2 S4'
_chemical_formula_weight 1362.27
_chemical_name_systematic
; 
 ? 
;
_space_group_IT_number 2
_symmetry_cell_setting triclinic
_symmetry_space_group_name_Hall '-P 1'
_symmetry_space_group_name_H-M 'P -1'
_atom_sites_solution_hydrogens geom
_atom_sites_solution_primary direct
_atom_sites_solution_secondary difmap
_audit_creation_method SHELXL-97
_cell_angle_alpha 91.2420(10)
_cell_angle_beta 95.0970(10)
_cell_angle_gamma 98.1890(10)
_cell_formula_units_Z 4
_cell_length_a 13.3386(2)
_cell_length_b 17.2028(3)
_cell_length_c 19.0478(3)
_cell_measurement_reflns_used 46545
_cell_measurement_temperature 100(2)
_cell_measurement_theta_max 28.8962
_cell_measurement_theta_min 4.1648
_cell_volume 4306.45(12)
_computing_cell_refinement
;
CrysAlis RED, Oxford Diffraction Ltd.,
Version 1.171.33.52 (release 06-11-2009 CrysAlis171 .NET)
(compiled Nov  6 2009,16:24:50)
;
_computing_data_collection
;
CrysAlis CCD, Oxford Diffraction Ltd.,
Version 1.171.33.52 (release 06-11-2009 CrysAlis171 .NET)
(compiled Nov  6 2009,16:24:50)
;
_computing_data_reduction
;
CrysAlis RED, Oxford Diffraction Ltd.,
Version 1.171.33.52 (release 06-11-2009 CrysAlis171 .NET)
(compiled Nov  6 2009,16:24:50)
;
_computing_structure_refinement 'SHELXL-97 (Sheldrick, 1997)'
_computing_structure_solution 'SHELXS-97 (Sheldrick, 1990)'
_diffrn_ambient_temperature 100(2)
_diffrn_detector_area_resol_mean 16.0655
_diffrn_measured_fraction_theta_full 0.995
_diffrn_measured_fraction_theta_max 0.905
_diffrn_measurement_details
;
  1 omega   38.00   64.00   1.0000   15.0000
omega____ theta____ kappa____ phi______ frames
    -       22.1490  179.0000   30.0000 26
  2 omega    3.00   66.00   1.0000   15.0000
omega____ theta____ kappa____ phi______ frames
    -       22.1490   77.0000   60.0000 63
  3 omega  -11.00   95.00   1.0000   15.0000
omega____ theta____ kappa____ phi______ frames
    -       22.1490   77.0000  -30.0000 106
  4 omega  -51.00   45.00   1.0000   15.0000
omega____ theta____ kappa____ phi______ frames
    -       22.1490  -40.0000 -177.0000 96
  5 omega   20.00   53.00   1.0000   15.0000
omega____ theta____ kappa____ phi______ frames
    -       22.1490  -77.0000 -180.0000 33
  6 omega  -50.00   55.00   1.0000   15.0000
omega____ theta____ kappa____ phi______ frames
    -       22.1490  -77.0000  120.0000 105
  7 omega -102.00  -32.00   1.0000   15.0000
omega____ theta____ kappa____ phi______ frames
    -      -19.9615  179.0000    0.0000 70
  8 omega  -92.00   13.00   1.0000   15.0000
omega____ theta____ kappa____ phi______ frames
    -      -19.9615  -77.0000  120.0000 105
  9 omega   34.00  102.00   1.0000   15.0000
omega____ theta____ kappa____ phi______ frames
    -       22.1490  179.0000   90.0000 68
 10 omega   34.00  102.00   1.0000   15.0000
omega____ theta____ kappa____ phi______ frames
    -       22.1490  179.0000  -30.0000 68
 11 omega  -10.00   96.00   1.0000   15.0000
omega____ theta____ kappa____ phi______ frames
    -       22.1490   37.0000 -120.0000 106
 12 omega  -50.00   55.00   1.0000   15.0000
omega____ theta____ kappa____ phi______ frames
    -       22.1490  -77.0000  -90.0000 105
 13 omega  -11.00   93.00   1.0000   15.0000
omega____ theta____ kappa____ phi______ frames
    -       22.1490   77.0000    0.0000 104
 14 omega  -10.00   96.00   1.0000   15.0000
omega____ theta____ kappa____ phi______ frames
    -       22.1490   37.0000  -30.0000 106
;
_diffrn_measurement_device_type 'Xcalibur, Sapphire3'
_diffrn_measurement_method 'w scans'
_diffrn_orient_matrix_UB_11 0.0343768980
_diffrn_orient_matrix_UB_12 -0.0275845735
_diffrn_orient_matrix_UB_13 -0.0034132314
_diffrn_orient_matrix_UB_21 0.0395381903
_diffrn_orient_matrix_UB_22 0.0266334446
_diffrn_orient_matrix_UB_23 0.0185244760
_diffrn_orient_matrix_UB_31 -0.0131920326
_diffrn_orient_matrix_UB_32 -0.0164943285
_diffrn_orient_matrix_UB_33 0.0323832752
_diffrn_radiation_monochromator graphite
_diffrn_radiation_source 'Enhance (Mo) X-ray Source'
_diffrn_radiation_type MoK\a
_diffrn_radiation_wavelength 0.71073
_diffrn_reflns_av_R_equivalents 0.0482
_diffrn_reflns_av_sigmaI/netI 0.0483
_diffrn_reflns_limit_h_max 17
_diffrn_reflns_limit_h_min -18
_diffrn_reflns_limit_k_max 23
_diffrn_reflns_limit_k_min -23
_diffrn_reflns_limit_l_max 25
_diffrn_reflns_limit_l_min -25
_diffrn_reflns_number 92989
_diffrn_reflns_theta_full 25.00
_diffrn_reflns_theta_max 28.94
_diffrn_reflns_theta_min 4.18
_exptl_absorpt_coefficient_mu 7.158
_exptl_absorpt_correction_T_max 0.7161
_exptl_absorpt_correction_T_min 0.1574
_exptl_absorpt_correction_type multi-scan
_exptl_absorpt_process_details
;
CrysAlis RED, Oxford Diffraction Ltd.,
Version 1.171.33.52 (release 06-11-2009 CrysAlis171 .NET)
(compiled Nov  6 2009,16:24:50)
empirical absorption correction using spherical harmonics,
 implemented in SCALE3 ABSPACK scaling algorithm.
;
_exptl_crystal_colour red
_exptl_crystal_density_diffrn 2.101
_exptl_crystal_description plate
_exptl_crystal_F_000 2604
_exptl_crystal_size_max 0.41
_exptl_crystal_size_mid 0.17
_exptl_crystal_size_min 0.05
_refine_diff_density_max 4.239
_refine_diff_density_min -2.628
_refine_diff_density_rms 0.205
_refine_ls_extinction_method none
_refine_ls_goodness_of_fit_ref 1.007
_refine_ls_hydrogen_treatment constr
_refine_ls_matrix_type full
_refine_ls_number_parameters 1072
_refine_ls_number_reflns 20608
_refine_ls_number_restraints 6
_refine_ls_restrained_S_all 1.024
_refine_ls_R_factor_all 0.0533
_refine_ls_R_factor_gt 0.0369
_refine_ls_shift/su_max 0.001
_refine_ls_shift/su_mean 0.000
_refine_ls_structure_factor_coef Fsqd
_refine_ls_weighting_details 'calc w=1/[\s^2^(Fo^2^)+(0.0570P)^2^+0.0000P] where P=(Fo^2^+2Fc^2^)/3'
_refine_ls_weighting_scheme calc
_refine_ls_wR_factor_gt 0.0898
_refine_ls_wR_factor_ref 0.0932
_reflns_number_gt 15871
_reflns_number_total 20608
_reflns_threshold_expression >2sigma(I)
_cod_data_source_file ic201910t_si_002_2.cif
_cod_data_source_block amt635
_cod_original_formula_sum 'C42.50 H29 Cl7 N4 Pt2 S4'
_cod_database_code 4328622

loop_
_symmetry_equiv_pos_as_xyz
'x, y, z'
'-x, -y, -z'

loop_
_atom_site_label
_atom_site_type_symbol
_atom_site_fract_x
_atom_site_fract_y
_atom_site_fract_z
_atom_site_U_iso_or_equiv
_atom_site_adp_type
_atom_site_occupancy
_atom_site_symmetry_multiplicity
_atom_site_calc_flag
_atom_site_refinement_flags
Pt1 Pt 0.574035(16) 0.298285(12) 0.152354(10) 0.01463(5) Uani 1 1 d .
Pt2 Pt 0.746173(17) 0.245600(12) 0.131979(10) 0.01534(6) Uani 1 1 d .
Cl1 Cl 0.42315(11) 0.35509(8) 0.18177(7) 0.0195(3) Uani 1 1 d .
Cl2 Cl 0.89627(11) 0.18260(8) 0.11485(8) 0.0227(3) Uani 1 1 d .
S1 S 0.69591(12) 0.13910(9) 0.19793(7) 0.0208(3) Uani 1 1 d .
S2 S 0.50564(12) 0.03333(9) 0.21045(8) 0.0244(3) Uani 1 1 d .
S3 S 0.62206(11) 0.30450(9) 0.27161(7) 0.0187(3) Uani 1 1 d .
S4 S 0.81387(12) 0.34067(11) 0.36349(7) 0.0285(4) Uani 1 1 d .
N1 N 0.5262(4) 0.3031(3) 0.0454(2) 0.0162(10) Uani 1 1 d .
N2 N 0.7993(4) 0.3343(3) 0.0662(2) 0.0176(10) Uani 1 1 d .
N3 N 0.5041(4) 0.1744(3) 0.1649(2) 0.0174(10) Uani 1 1 d .
N4 N 0.8143(3) 0.3070(3) 0.2310(2) 0.0162(10) Uani 1 1 d .
C1 C 0.6379(4) 0.4094(3) 0.1370(3) 0.0148(11) Uani 1 1 d .
C2 C 0.6907(4) 0.4660(3) 0.1837(3) 0.0184(12) Uani 1 1 d .
H2 H 0.7030 0.4546 0.2321 0.022 Uiso 1 1 calc R
C3 C 0.7266(4) 0.5409(3) 0.1598(3) 0.0195(12) Uani 1 1 d .
H3 H 0.7635 0.5791 0.1928 0.023 Uiso 1 1 calc R
C4 C 0.7103(4) 0.5608(3) 0.0910(3) 0.0201(12) Uani 1 1 d .
H4 H 0.7360 0.6119 0.0768 0.024 Uiso 1 1 calc R
C5 C 0.6552(4) 0.5053(3) 0.0413(3) 0.0170(11) Uani 1 1 d .
C6 C 0.6311(4) 0.5211(3) -0.0311(3) 0.0192(12) Uani 1 1 d .
H6 H 0.6540 0.5716 -0.0479 0.023 Uiso 1 1 calc R
C7 C 0.5759(4) 0.4653(3) -0.0767(3) 0.0202(12) Uani 1 1 d .
H7 H 0.5629 0.4772 -0.1249 0.024 Uiso 1 1 calc R
C8 C 0.5374(4) 0.3896(3) -0.0535(3) 0.0169(11) Uani 1 1 d .
C9 C 0.4759(4) 0.3302(3) -0.0955(3) 0.0190(12) Uani 1 1 d .
H9 H 0.4584 0.3383 -0.1439 0.023 Uiso 1 1 calc R
C10 C 0.4408(4) 0.2598(4) -0.0662(3) 0.0214(13) Uani 1 1 d .
H10 H 0.3988 0.2196 -0.0945 0.026 Uiso 1 1 calc R
C11 C 0.4670(4) 0.2478(3) 0.0052(3) 0.0173(12) Uani 1 1 d .
H11 H 0.4420 0.1995 0.0251 0.021 Uiso 1 1 calc R
C12 C 0.5607(4) 0.3739(3) 0.0185(3) 0.0145(11) Uani 1 1 d .
C13 C 0.6188(4) 0.4303(3) 0.0654(3) 0.0163(11) Uani 1 1 d .
C14 C 0.6846(4) 0.1920(3) 0.0389(3) 0.0173(12) Uani 1 1 d .
C15 C 0.6279(5) 0.1200(3) 0.0242(3) 0.0218(13) Uani 1 1 d .
H15 H 0.6108 0.0864 0.0615 0.026 Uiso 1 1 calc R
C16 C 0.5944(5) 0.0950(4) -0.0465(3) 0.0248(13) Uani 1 1 d .
H16 H 0.5559 0.0444 -0.0559 0.030 Uiso 1 1 calc R
C17 C 0.6166(5) 0.1427(4) -0.1013(3) 0.0258(14) Uani 1 1 d .
H17 H 0.5916 0.1257 -0.1482 0.031 Uiso 1 1 calc R
C18 C 0.6765(5) 0.2169(3) -0.0885(3) 0.0192(12) Uani 1 1 d .
C19 C 0.7038(5) 0.2710(4) -0.1431(3) 0.0252(14) Uani 1 1 d .
H19 H 0.6805 0.2565 -0.1908 0.030 Uiso 1 1 calc R
C20 C 0.7613(5) 0.3416(4) -0.1283(3) 0.0253(14) Uani 1 1 d .
H20 H 0.7787 0.3750 -0.1658 0.030 Uiso 1 1 calc R
C21 C 0.7966(4) 0.3671(4) -0.0570(3) 0.0205(12) Uani 1 1 d .
C22 C 0.8544(5) 0.4391(4) -0.0366(3) 0.0222(13) Uani 1 1 d .
H22 H 0.8731 0.4763 -0.0710 0.027 Uiso 1 1 calc R
C23 C 0.8842(4) 0.4562(4) 0.0333(3) 0.0206(12) Uani 1 1 d .
H23 H 0.9251 0.5049 0.0472 0.025 Uiso 1 1 calc R
C24 C 0.8553(4) 0.4028(3) 0.0843(3) 0.0204(12) Uani 1 1 d .
H24 H 0.8761 0.4157 0.1327 0.024 Uiso 1 1 calc R
C25 C 0.7698(4) 0.3147(3) -0.0035(3) 0.0170(12) Uani 1 1 d .
C26 C 0.7112(4) 0.2402(3) -0.0182(3) 0.0173(12) Uani 1 1 d .
C27 C 0.7532(5) 0.3153(3) 0.2803(3) 0.0197(12) Uani 1 1 d .
C28 C 0.9304(5) 0.3430(4) 0.3295(3) 0.0235(13) Uani 1 1 d .
C29 C 1.0277(5) 0.3598(4) 0.3652(3) 0.0288(15) Uani 1 1 d .
H29 H 1.0364 0.3710 0.4146 0.035 Uiso 1 1 calc R
C30 C 1.1095(5) 0.3598(4) 0.3273(3) 0.0286(14) Uani 1 1 d .
H30 H 1.1760 0.3707 0.3509 0.034 Uiso 1 1 calc R
C31 C 1.0981(5) 0.3442(3) 0.2547(3) 0.0261(14) Uani 1 1 d .
H31 H 1.1567 0.3455 0.2296 0.031 Uiso 1 1 calc R
C32 C 1.0017(4) 0.3268(3) 0.2185(3) 0.0204(12) Uani 1 1 d .
H32 H 0.9940 0.3165 0.1690 0.024 Uiso 1 1 calc R
C33 C 0.9165(4) 0.3247(3) 0.2567(3) 0.0172(12) Uani 1 1 d .
C34 C 0.5654(5) 0.1254(3) 0.1889(3) 0.0202(13) Uani 1 1 d .
C35 C 0.3891(5) 0.0615(4) 0.1836(3) 0.0251(14) Uani 1 1 d .
C36 C 0.2931(5) 0.0168(4) 0.1811(3) 0.0315(16) Uani 1 1 d .
H36 H 0.2855 -0.0357 0.1964 0.038 Uiso 1 1 calc R
C37 C 0.2100(5) 0.0498(4) 0.1563(3) 0.0345(17) Uani 1 1 d .
H37 H 0.1443 0.0197 0.1543 0.041 Uiso 1 1 calc R
C38 C 0.2206(5) 0.1288(4) 0.1334(4) 0.0361(17) Uani 1 1 d .
H38 H 0.1621 0.1512 0.1170 0.043 Uiso 1 1 calc R
C39 C 0.3167(5) 0.1730(4) 0.1352(3) 0.0249(14) Uani 1 1 d .
H39 H 0.3243 0.2254 0.1196 0.030 Uiso 1 1 calc R
C40 C 0.4025(5) 0.1396(4) 0.1604(3) 0.0224(13) Uani 1 1 d .
Pt3 Pt -0.412331(16) -0.203108(12) 0.358809(10) 0.01361(5) Uani 1 1 d .
Pt4 Pt -0.245344(16) -0.255965(12) 0.410620(10) 0.01428(5) Uani 1 1 d .
Cl3 Cl -0.55848(11) -0.14700(8) 0.30183(7) 0.0181(3) Uani 1 1 d .
Cl4 Cl -0.10142(11) -0.31993(9) 0.45358(7) 0.0215(3) Uani 1 1 d .
S5 S -0.28985(11) -0.36648(8) 0.33805(7) 0.0180(3) Uani 1 1 d .
S6 S -0.48102(11) -0.46947(8) 0.29000(7) 0.0195(3) Uani 1 1 d .
S7 S -0.35017(11) -0.20186(9) 0.24952(7) 0.0188(3) Uani 1 1 d .
S8 S -0.14867(13) -0.17181(11) 0.19382(8) 0.0289(4) Uani 1 1 d .
N5 N -0.4686(4) -0.1948(3) 0.4569(2) 0.0146(9) Uani 1 1 d .
N6 N -0.1999(4) -0.1633(3) 0.4838(2) 0.0168(10) Uani 1 1 d .
N7 N -0.4805(3) -0.3257(3) 0.3356(2) 0.0126(9) Uani 1 1 d .
N8 N -0.1656(4) -0.1979(3) 0.3258(2) 0.0171(10) Uani 1 1 d .
C41 C -0.3528(4) -0.0903(3) 0.3842(3) 0.0171(11) Uani 1 1 d .
C42 C -0.3019(4) -0.0346(3) 0.3446(3) 0.0197(12) Uani 1 1 d .
H42 H -0.2877 -0.0477 0.2982 0.024 Uiso 1 1 calc R
C43 C -0.2707(5) 0.0420(3) 0.3731(3) 0.0232(13) Uani 1 1 d .
H43 H -0.2351 0.0800 0.3454 0.028 Uiso 1 1 calc R
C44 C -0.2904(5) 0.0636(4) 0.4406(3) 0.0224(13) Uani 1 1 d .
H44 H -0.2672 0.1155 0.4588 0.027 Uiso 1 1 calc R
C45 C -0.3451(4) 0.0085(3) 0.4821(3) 0.0202(12) Uani 1 1 d .
C46 C -0.3730(5) 0.0253(4) 0.5510(3) 0.0223(13) Uani 1 1 d .
H46 H -0.3517 0.0763 0.5718 0.027 Uiso 1 1 calc R
C47 C -0.4283(5) -0.0287(3) 0.5874(3) 0.0222(13) Uani 1 1 d .
H47 H -0.4439 -0.0153 0.6334 0.027 Uiso 1 1 calc R
C48 C -0.4641(4) -0.1061(3) 0.5577(3) 0.0179(12) Uani 1 1 d .
C49 C -0.5271(4) -0.1646(3) 0.5896(3) 0.0200(12) Uani 1 1 d .
H49 H -0.5465 -0.1557 0.6355 0.024 Uiso 1 1 calc R
C50 C -0.5605(5) -0.2349(3) 0.5538(3) 0.0209(12) Uani 1 1 d .
H50 H -0.6049 -0.2744 0.5744 0.025 Uiso 1 1 calc R
C51 C -0.5294(4) -0.2484(3) 0.4873(3) 0.0164(11) Uani 1 1 d .
H51 H -0.5526 -0.2975 0.4632 0.020 Uiso 1 1 calc R
C52 C -0.4375(4) -0.1234(3) 0.4900(3) 0.0161(11) Uani 1 1 d .
C53 C -0.3762(4) -0.0674(3) 0.4524(3) 0.0155(11) Uani 1 1 d .
C54 C -0.3141(4) -0.3050(3) 0.4931(3) 0.0162(11) Uani 1 1 d .
C55 C -0.3711(4) -0.3776(3) 0.4985(3) 0.0195(12) Uani 1 1 d .
H55 H -0.3848 -0.4133 0.4589 0.023 Uiso 1 1 calc R
C56 C -0.4089(4) -0.3985(4) 0.5633(3) 0.0206(12) Uani 1 1 d .
H56 H -0.4485 -0.4486 0.5663 0.025 Uiso 1 1 calc R
C57 C -0.3909(5) -0.3498(4) 0.6220(3) 0.0237(13) Uani 1 1 d .
H57 H -0.4180 -0.3660 0.6646 0.028 Uiso 1 1 calc R
C58 C -0.3323(4) -0.2757(4) 0.6190(3) 0.0199(12) Uani 1 1 d .
C59 C -0.3087(5) -0.2195(4) 0.6764(3) 0.0265(14) Uani 1 1 d .
H59 H -0.3326 -0.2331 0.7207 0.032 Uiso 1 1 calc R
C60 C -0.2538(5) -0.1476(4) 0.6710(3) 0.0288(15) Uani 1 1 d .
H60 H -0.2414 -0.1120 0.7107 0.035 Uiso 1 1 calc R
C61 C -0.2139(5) -0.1247(4) 0.6048(3) 0.0223(13) Uani 1 1 d .
C62 C -0.1581(5) -0.0513(4) 0.5939(3) 0.0297(15) Uani 1 1 d .
H62 H -0.1439 -0.0124 0.6310 0.036 Uiso 1 1 calc R
C63 C -0.1240(5) -0.0365(4) 0.5283(3) 0.0250(13) Uani 1 1 d .
H63 H -0.0863 0.0130 0.5199 0.030 Uiso 1 1 calc R
C64 C -0.1449(4) -0.0940(3) 0.4752(3) 0.0217(13) Uani 1 1 d .
H64 H -0.1192 -0.0837 0.4309 0.026 Uiso 1 1 calc R
C65 C -0.2343(4) -0.1796(3) 0.5482(3) 0.0183(12) Uani 1 1 d .
C66 C -0.2939(4) -0.2542(3) 0.5533(3) 0.0183(12) Uani 1 1 d .
C67 C -0.2200(5) -0.1919(3) 0.2646(3) 0.0189(12) Uani 1 1 d .
C68 C -0.0369(5) -0.1689(4) 0.2498(3) 0.0266(14) Uani 1 1 d .
C69 C 0.0640(5) -0.1542(4) 0.2327(4) 0.0349(16) Uani 1 1 d .
H69 H 0.0790 -0.1452 0.1855 0.042 Uiso 1 1 calc R
C70 C 0.1398(5) -0.1532(4) 0.2854(4) 0.0336(16) Uani 1 1 d .
H70 H 0.2086 -0.1447 0.2748 0.040 Uiso 1 1 calc R
C71 C 0.1170(5) -0.1648(4) 0.3567(4) 0.0294(15) Uani 1 1 d .
H71 H 0.1706 -0.1629 0.3933 0.035 Uiso 1 1 calc R
C72 C 0.0171(5) -0.1787(3) 0.3720(3) 0.0234(13) Uani 1 1 d .
H72 H 0.0021 -0.1856 0.4195 0.028 Uiso 1 1 calc R
C73 C -0.0615(5) -0.1830(3) 0.3189(3) 0.0227(13) Uani 1 1 d .
C74 C -0.4201(4) -0.3776(3) 0.3229(3) 0.0166(12) Uani 1 1 d .
C75 C -0.5971(4) -0.4375(3) 0.2964(3) 0.0180(12) Uani 1 1 d .
C76 C -0.6945(5) -0.4803(3) 0.2822(3) 0.0225(13) Uani 1 1 d .
H76 H -0.7032 -0.5329 0.2641 0.027 Uiso 1 1 calc R
C77 C -0.7778(5) -0.4445(4) 0.2953(3) 0.0256(14) Uani 1 1 d .
H77 H -0.8443 -0.4730 0.2863 0.031 Uiso 1 1 calc R
C78 C -0.7653(5) -0.3672(4) 0.3213(3) 0.0226(13) Uani 1 1 d .
H78 H -0.8233 -0.3435 0.3301 0.027 Uiso 1 1 calc R
C79 C -0.6678(5) -0.3238(3) 0.3348(3) 0.0208(12) Uani 1 1 d .
H79 H -0.6597 -0.2710 0.3523 0.025 Uiso 1 1 calc R
C80 C -0.5831(4) -0.3591(3) 0.3222(3) 0.0175(12) Uani 1 1 d .
Cl5 Cl 1.10404(13) -0.42474(11) 0.47144(8) 0.0359(4) Uani 1 1 d .
Cl6 Cl 1.32004(12) -0.43100(9) 0.51052(9) 0.0335(4) Uani 1 1 d .
C81 C 1.1984(6) -0.4838(4) 0.4888(5) 0.0446(19) Uani 1 1 d .
H81A H 1.2003 -0.5182 0.4467 0.053 Uiso 1 1 calc R
H81B H 1.1802 -0.5180 0.5282 0.053 Uiso 1 1 calc R
Cl7 Cl 1.03552(15) -0.15956(12) 0.61657(13) 0.0519(5) Uani 1 1 d .
Cl8 Cl 1.04284(15) -0.03392(12) 0.72496(10) 0.0462(5) Uani 1 1 d .
C82 C 1.0235(7) -0.1359(5) 0.7067(4) 0.051(2) Uani 1 1 d .
H82A H 0.9548 -0.1582 0.7186 0.062 Uiso 1 1 calc R
H82B H 1.0738 -0.1604 0.7369 0.062 Uiso 1 1 calc R
Cl9 Cl 0.91755(19) -0.03679(16) 0.05856(13) 0.0698(7) Uani 1 1 d .
Cl10 Cl 0.69946(18) -0.07365(12) 0.05494(14) 0.0676(7) Uani 1 1 d .
C83 C 0.8053(7) -0.0073(5) 0.0814(7) 0.079(3) Uani 1 1 d .
H83A H 0.8097 0.0008 0.1333 0.095 Uiso 1 1 calc R
H83B H 0.7978 0.0437 0.0600 0.095 Uiso 1 1 calc R
Cl11 Cl 1.0029(2) -0.37247(18) 0.20156(15) 0.0789(8) Uani 1 1 d .
Cl12 Cl 0.92577(19) -0.47751(14) 0.30691(14) 0.0654(6) Uani 1 1 d .
C84 C 0.9551(6) -0.3784(5) 0.2851(5) 0.053(2) Uani 1 1 d .
H84A H 1.0066 -0.3506 0.3212 0.063 Uiso 1 1 calc R
H84B H 0.8933 -0.3527 0.2844 0.063 Uiso 1 1 calc R
Cl13 Cl 0.0120(3) 0.2714(3) -0.0650(2) 0.1220(12) Uani 1 1 d U
Cl14 Cl 0.1482(2) 0.32294(16) 0.05756(14) 0.0788(8) Uani 1 1 d .
C85 C 0.0880(7) 0.2418(6) 0.0025(5) 0.068(3) Uani 1 1 d .
H85A H 0.1405 0.2144 -0.0169 0.081 Uiso 1 1 calc R
H85B H 0.0467 0.2041 0.0308 0.081 Uiso 1 1 calc R

loop_
_atom_site_aniso_label
_atom_site_aniso_U_11
_atom_site_aniso_U_22
_atom_site_aniso_U_33
_atom_site_aniso_U_23
_atom_site_aniso_U_13
_atom_site_aniso_U_12
Pt1 0.01976(11) 0.01583(11) 0.00672(9) 0.00073(8) 0.00200(8) -0.00338(8)
Pt2 0.02167(12) 0.01574(11) 0.00736(10) 0.00048(8) 0.00194(8) -0.00200(8)
Cl1 0.0222(7) 0.0222(7) 0.0133(6) 0.0016(5) 0.0049(5) -0.0013(6)
Cl2 0.0257(8) 0.0191(7) 0.0228(7) -0.0011(6) 0.0008(6) 0.0022(6)
S1 0.0275(8) 0.0192(7) 0.0141(7) 0.0049(6) 0.0014(6) -0.0028(6)
S2 0.0365(9) 0.0161(7) 0.0191(7) 0.0015(6) 0.0094(6) -0.0054(6)
S3 0.0217(7) 0.0248(8) 0.0081(6) 0.0008(5) 0.0018(5) -0.0029(6)
S4 0.0245(8) 0.0491(11) 0.0098(7) -0.0060(7) -0.0009(6) 0.0003(7)
N1 0.025(3) 0.016(2) 0.006(2) 0.0026(18) 0.0035(18) -0.003(2)
N2 0.019(2) 0.020(2) 0.014(2) 0.0006(19) 0.0061(19) 0.001(2)
N3 0.026(3) 0.018(2) 0.005(2) 0.0007(18) 0.0036(18) -0.006(2)
N4 0.019(2) 0.018(2) 0.009(2) -0.0027(18) 0.0006(18) -0.0041(19)
C1 0.022(3) 0.013(3) 0.009(2) 0.001(2) 0.006(2) 0.000(2)
C2 0.022(3) 0.019(3) 0.014(3) 0.000(2) 0.003(2) -0.001(2)
C3 0.021(3) 0.021(3) 0.016(3) -0.005(2) 0.002(2) 0.001(2)
C4 0.026(3) 0.019(3) 0.017(3) -0.001(2) 0.010(2) 0.001(2)
C5 0.018(3) 0.019(3) 0.014(3) 0.004(2) 0.006(2) 0.000(2)
C6 0.024(3) 0.017(3) 0.017(3) 0.005(2) 0.005(2) 0.001(2)
C7 0.024(3) 0.023(3) 0.015(3) 0.008(2) 0.003(2) 0.005(2)
C8 0.019(3) 0.019(3) 0.013(3) 0.001(2) 0.005(2) 0.003(2)
C9 0.025(3) 0.020(3) 0.011(3) 0.003(2) 0.001(2) -0.002(2)
C10 0.024(3) 0.027(3) 0.011(3) -0.002(2) -0.002(2) -0.002(3)
C11 0.025(3) 0.015(3) 0.009(2) -0.001(2) 0.001(2) -0.005(2)
C12 0.019(3) 0.015(3) 0.009(2) 0.008(2) 0.003(2) 0.002(2)
C13 0.017(3) 0.021(3) 0.011(3) -0.002(2) 0.005(2) 0.001(2)
C14 0.023(3) 0.018(3) 0.011(3) -0.001(2) 0.000(2) 0.003(2)
C15 0.032(3) 0.021(3) 0.012(3) 0.000(2) 0.003(2) 0.002(3)
C16 0.035(4) 0.018(3) 0.019(3) -0.009(2) -0.002(3) -0.001(3)
C17 0.038(4) 0.027(3) 0.013(3) -0.004(3) 0.001(3) 0.006(3)
C18 0.029(3) 0.018(3) 0.011(3) -0.002(2) 0.000(2) 0.007(2)
C19 0.038(4) 0.034(4) 0.007(3) 0.000(2) 0.005(2) 0.013(3)
C20 0.034(4) 0.037(4) 0.008(3) 0.007(3) 0.009(2) 0.007(3)
C21 0.021(3) 0.027(3) 0.014(3) 0.005(2) 0.004(2) 0.003(2)
C22 0.024(3) 0.024(3) 0.020(3) 0.008(3) 0.008(2) 0.002(3)
C23 0.018(3) 0.024(3) 0.020(3) 0.007(2) 0.006(2) -0.001(2)
C24 0.018(3) 0.025(3) 0.018(3) -0.001(2) 0.004(2) 0.002(2)
C25 0.023(3) 0.022(3) 0.006(2) 0.004(2) 0.005(2) 0.002(2)
C26 0.025(3) 0.016(3) 0.011(3) 0.003(2) 0.002(2) 0.003(2)
C27 0.032(3) 0.018(3) 0.007(2) 0.000(2) 0.002(2) -0.002(2)
C28 0.028(3) 0.029(3) 0.014(3) 0.000(2) 0.001(2) 0.003(3)
C29 0.031(4) 0.035(4) 0.018(3) -0.001(3) -0.006(3) 0.002(3)
C30 0.026(3) 0.026(3) 0.030(3) -0.003(3) -0.007(3) -0.002(3)
C31 0.028(3) 0.019(3) 0.032(3) 0.001(3) 0.008(3) 0.003(3)
C32 0.021(3) 0.024(3) 0.015(3) -0.002(2) 0.001(2) 0.000(2)
C33 0.025(3) 0.014(3) 0.012(3) 0.003(2) -0.001(2) -0.001(2)
C34 0.036(4) 0.018(3) 0.004(2) 0.002(2) 0.004(2) -0.005(3)
C35 0.034(4) 0.020(3) 0.019(3) -0.006(2) 0.012(3) -0.012(3)
C36 0.038(4) 0.028(4) 0.025(3) -0.008(3) 0.015(3) -0.011(3)
C37 0.032(4) 0.038(4) 0.027(3) -0.016(3) 0.014(3) -0.021(3)
C38 0.027(4) 0.046(4) 0.030(4) -0.003(3) 0.002(3) -0.012(3)
C39 0.028(3) 0.029(3) 0.015(3) 0.003(3) 0.004(2) -0.008(3)
C40 0.028(3) 0.027(3) 0.009(3) -0.004(2) 0.005(2) -0.009(3)
Pt3 0.01855(11) 0.01392(10) 0.00742(9) -0.00013(8) 0.00249(8) -0.00159(8)
Pt4 0.01779(11) 0.01560(11) 0.00847(10) -0.00014(8) 0.00256(8) -0.00168(8)
Cl3 0.0225(7) 0.0174(7) 0.0136(6) 0.0011(5) -0.0011(5) 0.0015(5)
Cl4 0.0206(7) 0.0247(7) 0.0195(7) 0.0038(6) 0.0028(5) 0.0033(6)
S5 0.0212(7) 0.0180(7) 0.0140(6) -0.0036(5) 0.0036(5) -0.0008(6)
S6 0.0223(7) 0.0168(7) 0.0179(7) -0.0028(6) 0.0038(6) -0.0027(6)
S7 0.0227(7) 0.0230(7) 0.0094(6) 0.0004(6) 0.0039(5) -0.0020(6)
S8 0.0292(9) 0.0422(10) 0.0164(7) 0.0090(7) 0.0107(6) 0.0021(7)
N5 0.022(2) 0.017(2) 0.004(2) 0.0026(18) 0.0004(17) 0.0008(19)
N6 0.019(2) 0.017(2) 0.014(2) -0.0019(19) -0.0003(19) 0.002(2)
N7 0.017(2) 0.015(2) 0.0049(19) -0.0003(17) 0.0019(17) -0.0008(18)
N8 0.022(3) 0.017(2) 0.011(2) 0.0024(19) 0.0033(19) -0.002(2)
C41 0.019(3) 0.016(3) 0.015(3) -0.002(2) 0.000(2) 0.001(2)
C42 0.019(3) 0.022(3) 0.017(3) 0.002(2) 0.000(2) 0.001(2)
C43 0.025(3) 0.018(3) 0.025(3) 0.006(2) 0.002(2) -0.006(2)
C44 0.023(3) 0.019(3) 0.023(3) -0.001(2) 0.000(2) -0.001(2)
C45 0.023(3) 0.017(3) 0.019(3) -0.002(2) -0.002(2) -0.001(2)
C46 0.024(3) 0.019(3) 0.024(3) -0.005(2) 0.002(2) 0.004(2)
C47 0.029(3) 0.022(3) 0.015(3) -0.006(2) -0.001(2) 0.007(3)
C48 0.022(3) 0.021(3) 0.010(3) -0.002(2) -0.001(2) 0.007(2)
C49 0.026(3) 0.021(3) 0.014(3) 0.000(2) 0.004(2) 0.006(2)
C50 0.026(3) 0.018(3) 0.018(3) 0.002(2) 0.005(2) -0.001(2)
C51 0.024(3) 0.015(3) 0.010(2) 0.001(2) 0.003(2) 0.002(2)
C52 0.020(3) 0.016(3) 0.013(3) -0.001(2) 0.001(2) 0.004(2)
C53 0.016(3) 0.018(3) 0.012(3) 0.000(2) -0.001(2) 0.002(2)
C54 0.017(3) 0.020(3) 0.011(3) 0.002(2) 0.000(2) 0.001(2)
C55 0.022(3) 0.022(3) 0.015(3) 0.000(2) 0.002(2) 0.005(2)
C56 0.019(3) 0.022(3) 0.023(3) 0.008(2) 0.008(2) 0.005(2)
C57 0.026(3) 0.031(3) 0.017(3) 0.009(3) 0.011(2) 0.009(3)
C58 0.024(3) 0.026(3) 0.012(3) 0.007(2) 0.004(2) 0.011(3)
C59 0.034(4) 0.041(4) 0.006(3) 0.000(3) 0.003(2) 0.010(3)
C60 0.039(4) 0.038(4) 0.011(3) -0.008(3) -0.004(3) 0.013(3)
C61 0.025(3) 0.028(3) 0.013(3) -0.003(2) 0.001(2) 0.002(3)
C62 0.030(4) 0.030(4) 0.028(3) -0.012(3) -0.004(3) 0.004(3)
C63 0.022(3) 0.027(3) 0.025(3) 0.001(3) -0.001(2) -0.001(3)
C64 0.018(3) 0.021(3) 0.026(3) 0.001(3) 0.001(2) 0.002(2)
C65 0.021(3) 0.022(3) 0.012(3) -0.003(2) 0.001(2) 0.006(2)
C66 0.024(3) 0.021(3) 0.009(2) 0.002(2) 0.002(2) 0.002(2)
C67 0.030(3) 0.018(3) 0.008(2) 0.001(2) 0.008(2) -0.002(2)
C68 0.024(3) 0.029(3) 0.027(3) 0.004(3) 0.011(3) -0.002(3)
C69 0.030(4) 0.036(4) 0.041(4) 0.010(3) 0.017(3) 0.002(3)
C70 0.025(4) 0.028(4) 0.049(4) 0.008(3) 0.019(3) 0.000(3)
C71 0.028(4) 0.018(3) 0.040(4) -0.001(3) 0.003(3) -0.002(3)
C72 0.028(3) 0.020(3) 0.020(3) 0.001(2) 0.002(2) -0.005(3)
C73 0.025(3) 0.018(3) 0.024(3) 0.001(2) 0.007(3) -0.002(2)
C74 0.024(3) 0.016(3) 0.008(2) 0.000(2) 0.004(2) -0.004(2)
C75 0.017(3) 0.022(3) 0.014(3) -0.001(2) 0.002(2) 0.000(2)
C76 0.028(3) 0.015(3) 0.022(3) 0.000(2) 0.002(2) -0.005(2)
C77 0.023(3) 0.030(3) 0.021(3) 0.008(3) 0.000(2) -0.009(3)
C78 0.024(3) 0.023(3) 0.020(3) 0.007(3) 0.004(2) 0.000(3)
C79 0.031(3) 0.018(3) 0.013(3) 0.002(2) 0.004(2) 0.000(3)
C80 0.024(3) 0.018(3) 0.009(2) 0.004(2) 0.005(2) -0.003(2)
Cl5 0.0307(9) 0.0527(11) 0.0238(8) -0.0010(8) 0.0025(7) 0.0049(8)
Cl6 0.0295(9) 0.0231(8) 0.0468(10) -0.0032(7) 0.0062(7) -0.0007(7)
C81 0.038(4) 0.031(4) 0.061(5) -0.007(4) -0.001(4) -0.005(3)
Cl7 0.0325(10) 0.0393(11) 0.0807(15) -0.0073(10) -0.0044(10) 0.0018(8)
Cl8 0.0449(11) 0.0442(11) 0.0469(11) 0.0013(9) -0.0040(9) 0.0027(9)
C82 0.052(5) 0.038(4) 0.058(5) 0.020(4) -0.017(4) -0.002(4)
Cl9 0.0677(16) 0.0794(17) 0.0675(15) 0.0167(13) 0.0384(12) 0.0070(13)
Cl10 0.0640(15) 0.0322(11) 0.0947(18) 0.0129(11) -0.0270(13) -0.0143(10)
C83 0.051(6) 0.031(5) 0.151(11) -0.010(6) 0.005(6) -0.006(4)
Cl11 0.0554(15) 0.103(2) 0.0796(18) 0.0048(16) 0.0205(13) 0.0060(14)
Cl12 0.0604(15) 0.0522(14) 0.0803(17) -0.0010(12) -0.0086(12) 0.0073(11)
C84 0.038(5) 0.046(5) 0.075(6) -0.003(4) 0.015(4) 0.006(4)
Cl13 0.127(2) 0.154(2) 0.102(2) -0.0111(18) -0.0025(17) 0.087(2)
Cl14 0.0812(18) 0.0783(18) 0.0723(16) 0.0006(14) 0.0389(14) -0.0231(14)
C85 0.042(5) 0.099(8) 0.063(6) 0.016(6) 0.012(4) 0.008(5)

loop_
_atom_type_symbol
_atom_type_description
_atom_type_scat_dispersion_real
_atom_type_scat_dispersion_imag
_atom_type_scat_source
C C 0.0033 0.0016 'International Tables Vol C Tables 4.2.6.8 and 6.1.1.4'
H H 0.0000 0.0000 'International Tables Vol C Tables 4.2.6.8 and 6.1.1.4'
N N 0.0061 0.0033 'International Tables Vol C Tables 4.2.6.8 and 6.1.1.4'
S S 0.1246 0.1234 'International Tables Vol C Tables 4.2.6.8 and 6.1.1.4'
Cl Cl 0.1484 0.1585 'International Tables Vol C Tables 4.2.6.8 and 6.1.1.4'
Pt Pt -1.7033 8.3905 'International Tables Vol C Tables 4.2.6.8 and 6.1.1.4'

loop_
_geom_angle_atom_site_label_1
_geom_angle_atom_site_label_2
_geom_angle_atom_site_label_3
_geom_angle
C1 Pt1 N1 81.84(19)
C1 Pt1 N3 177.71(18)
N1 Pt1 N3 96.15(17)
C1 Pt1 S3 94.35(15)
N1 Pt1 S3 174.59(13)
N3 Pt1 S3 87.73(12)
C1 Pt1 Cl1 86.46(16)
N1 Pt1 Cl1 89.51(13)
N3 Pt1 Cl1 94.65(13)
S3 Pt1 Cl1 86.41(5)
C1 Pt1 Pt2 90.84(16)
N1 Pt1 Pt2 95.23(13)
N3 Pt1 Pt2 88.24(13)
S3 Pt1 Pt2 88.64(4)
Cl1 Pt1 Pt2 174.17(3)
C14 Pt2 N2 82.4(2)
C14 Pt2 N4 178.2(2)
N2 Pt2 N4 95.78(17)
C14 Pt2 S1 94.27(16)
N2 Pt2 S1 174.07(13)
N4 Pt2 S1 87.53(12)
C14 Pt2 Cl2 86.38(16)
N2 Pt2 Cl2 89.20(13)
N4 Pt2 Cl2 93.83(13)
S1 Pt2 Cl2 85.66(5)
C14 Pt2 Pt1 91.34(16)
N2 Pt2 Pt1 96.15(13)
N4 Pt2 Pt1 88.63(12)
S1 Pt2 Pt1 88.83(4)
Cl2 Pt2 Pt1 173.86(4)
C34 S1 Pt2 106.03(19)
C35 S2 C34 89.3(3)
C27 S3 Pt1 106.11(18)
C27 S4 C28 89.6(3)
C11 N1 C12 120.7(4)
C11 N1 Pt1 127.4(4)
C12 N1 Pt1 111.9(3)
C24 N2 C25 120.2(5)
C24 N2 Pt2 128.0(4)
C25 N2 Pt2 111.9(4)
C34 N3 C40 111.3(5)
C34 N3 Pt1 116.9(4)
C40 N3 Pt1 131.2(4)
C27 N4 C33 111.9(5)
C27 N4 Pt2 117.2(4)
C33 N4 Pt2 129.4(4)
C2 C1 C13 117.8(5)
C2 C1 Pt1 130.7(4)
C13 C1 Pt1 111.4(4)
C1 C2 C3 119.9(5)
C1 C2 H2 120.1
C3 C2 H2 120.1
C4 C3 C2 122.6(5)
C4 C3 H3 118.7
C2 C3 H3 118.7
C3 C4 C5 119.7(5)
C3 C4 H4 120.2
C5 C4 H4 120.2
C4 C5 C13 117.7(5)
C4 C5 C6 124.0(5)
C13 C5 C6 118.3(5)
C7 C6 C5 121.5(5)
C7 C6 H6 119.3
C5 C6 H6 119.3
C6 C7 C8 121.3(5)
C6 C7 H7 119.4
C8 C7 H7 119.4
C9 C8 C12 117.4(5)
C9 C8 C7 125.3(5)
C12 C8 C7 117.3(5)
C10 C9 C8 119.9(5)
C10 C9 H9 120.1
C8 C9 H9 120.1
C9 C10 C11 120.0(5)
C9 C10 H10 120.0
C11 C10 H10 120.0
N1 C11 C10 120.9(5)
N1 C11 H11 119.6
C10 C11 H11 119.6
N1 C12 C13 116.9(4)
N1 C12 C8 121.2(5)
C13 C12 C8 121.9(5)
C12 C13 C5 119.8(5)
C12 C13 C1 117.9(5)
C5 C13 C1 122.3(5)
C15 C14 C26 118.5(5)
C15 C14 Pt2 131.1(4)
C26 C14 Pt2 110.3(4)
C14 C15 C16 120.5(5)
C14 C15 H15 119.8
C16 C15 H15 119.8
C17 C16 C15 121.0(6)
C17 C16 H16 119.5
C15 C16 H16 119.5
C16 C17 C18 120.3(5)
C16 C17 H17 119.9
C18 C17 H17 119.9
C26 C18 C17 118.1(5)
C26 C18 C19 117.9(5)
C17 C18 C19 124.0(5)
C20 C19 C18 121.9(5)
C20 C19 H19 119.0
C18 C19 H19 119.0
C19 C20 C21 121.2(5)
C19 C20 H20 119.4
C21 C20 H20 119.4
C22 C21 C25 117.6(5)
C22 C21 C20 125.3(5)
C25 C21 C20 117.0(5)
C23 C22 C21 119.7(5)
C23 C22 H22 120.2
C21 C22 H22 120.2
C22 C23 C24 120.6(6)
C22 C23 H23 119.7
C24 C23 H23 119.7
N2 C24 C23 120.8(5)
N2 C24 H24 119.6
C23 C24 H24 119.6
N2 C25 C26 116.5(5)
N2 C25 C21 121.1(5)
C26 C25 C21 122.4(5)
C18 C26 C25 119.5(5)
C18 C26 C14 121.5(5)
C25 C26 C14 118.9(5)
N4 C27 S3 127.9(4)
N4 C27 S4 115.0(4)
S3 C27 S4 117.1(3)
C29 C28 C33 121.4(6)
C29 C28 S4 128.3(5)
C33 C28 S4 110.3(4)
C30 C29 C28 118.2(6)
C30 C29 H29 120.9
C28 C29 H29 120.9
C29 C30 C31 121.6(6)
C29 C30 H30 119.2
C31 C30 H30 119.2
C30 C31 C32 120.8(6)
C30 C31 H31 119.6
C32 C31 H31 119.6
C31 C32 C33 118.6(5)
C31 C32 H32 120.7
C33 C32 H32 120.7
N4 C33 C32 127.6(5)
N4 C33 C28 113.1(5)
C32 C33 C28 119.3(5)
N3 C34 S1 128.4(4)
N3 C34 S2 115.4(4)
S1 C34 S2 116.1(3)
C36 C35 C40 121.5(6)
C36 C35 S2 128.1(5)
C40 C35 S2 110.3(4)
C37 C36 C35 118.9(6)
C37 C36 H36 120.5
C35 C36 H36 120.5
C36 C37 C38 121.0(6)
C36 C37 H37 119.5
C38 C37 H37 119.5
C39 C38 C37 120.0(7)
C39 C38 H38 120.0
C37 C38 H38 120.0
C38 C39 C40 119.5(6)
C38 C39 H39 120.3
C40 C39 H39 120.3
N3 C40 C39 127.3(5)
N3 C40 C35 113.6(6)
C39 C40 C35 119.1(6)
C41 Pt3 N5 81.9(2)
C41 Pt3 N7 177.40(19)
N5 Pt3 N7 95.54(16)
C41 Pt3 S7 94.18(16)
N5 Pt3 S7 175.52(13)
N7 Pt3 S7 88.41(11)
C41 Pt3 Cl3 85.12(16)
N5 Pt3 Cl3 90.76(13)
N7 Pt3 Cl3 94.75(12)
S7 Pt3 Cl3 86.79(5)
C41 Pt3 Pt4 92.44(16)
N5 Pt3 Pt4 93.86(12)
N7 Pt3 Pt4 87.91(11)
S7 Pt3 Pt4 88.39(4)
Cl3 Pt3 Pt4 174.43(3)
C54 Pt4 N6 82.2(2)
C54 Pt4 N8 176.7(2)
N6 Pt4 N8 94.54(17)
C54 Pt4 S5 94.09(16)
N6 Pt4 S5 174.31(13)
N8 Pt4 S5 89.06(13)
C54 Pt4 Cl4 85.47(16)
N6 Pt4 Cl4 90.76(13)
N8 Pt4 Cl4 93.70(13)
S5 Pt4 Cl4 84.60(5)
C54 Pt4 Pt3 92.57(15)
N6 Pt4 Pt3 95.36(13)
N8 Pt4 Pt3 88.61(12)
S5 Pt4 Pt3 89.13(4)
Cl4 Pt4 Pt3 173.27(4)
C74 S5 Pt4 105.56(19)
C75 S6 C74 89.3(3)
C67 S7 Pt3 106.55(18)
C67 S8 C68 90.0(3)
C51 N5 C52 119.6(5)
C51 N5 Pt3 127.9(4)
C52 N5 Pt3 112.5(3)
C64 N6 C65 119.1(5)
C64 N6 Pt4 128.8(4)
C65 N6 Pt4 112.1(4)
C74 N7 C80 110.8(5)
C74 N7 Pt3 118.4(4)
C80 N7 Pt3 130.2(4)
C67 N8 C73 111.4(5)
C67 N8 Pt4 117.3(4)
C73 N8 Pt4 129.2(4)
C42 C41 C53 118.4(5)
C42 C41 Pt3 130.1(4)
C53 C41 Pt3 111.4(4)
C41 C42 C43 119.7(5)
C41 C42 H42 120.1
C43 C42 H42 120.1
C44 C43 C42 121.9(5)
C44 C43 H43 119.1
C42 C43 H43 119.1
C43 C44 C45 120.0(5)
C43 C44 H44 120.0
C45 C44 H44 120.0
C53 C45 C44 117.1(5)
C53 C45 C46 118.2(5)
C44 C45 C46 124.7(5)
C47 C46 C45 122.3(5)
C47 C46 H46 118.8
C45 C46 H46 118.8
C46 C47 C48 121.0(5)
C46 C47 H47 119.5
C48 C47 H47 119.5
C49 C48 C52 117.4(5)
C49 C48 C47 125.1(5)
C52 C48 C47 117.4(5)
C50 C49 C48 119.3(5)
C50 C49 H49 120.3
C48 C49 H49 120.3
C49 C50 C51 120.0(5)
C49 C50 H50 120.0
C51 C50 H50 120.0
N5 C51 C50 121.6(5)
N5 C51 H51 119.2
C50 C51 H51 119.2
N5 C52 C48 121.9(5)
N5 C52 C53 116.3(5)
C48 C52 C53 121.8(5)
C45 C53 C52 119.3(5)
C45 C53 C41 122.8(5)
C52 C53 C41 117.9(5)
C55 C54 C66 118.6(5)
C55 C54 Pt4 130.6(4)
C66 C54 Pt4 110.7(4)
C54 C55 C56 119.5(5)
C54 C55 H55 120.3
C56 C55 H55 120.3
C57 C56 C55 122.7(6)
C57 C56 H56 118.7
C55 C56 H56 118.7
C56 C57 C58 119.8(5)
C56 C57 H57 120.1
C58 C57 H57 120.1
C57 C58 C59 125.1(5)
C57 C58 C66 117.7(5)
C59 C58 C66 117.2(6)
C60 C59 C58 123.3(5)
C60 C59 H59 118.3
C58 C59 H59 118.3
C59 C60 C61 120.3(6)
C59 C60 H60 119.8
C61 C60 H60 119.8
C65 C61 C62 118.3(5)
C65 C61 C60 117.3(6)
C62 C61 C60 124.3(6)
C63 C62 C61 118.9(6)
C63 C62 H62 120.5
C61 C62 H62 120.5
C64 C63 C62 119.8(6)
C64 C63 H63 120.1
C62 C63 H63 120.1
N6 C64 C63 122.3(6)
N6 C64 H64 118.8
C63 C64 H64 118.8
N6 C65 C61 121.6(5)
N6 C65 C66 116.0(5)
C61 C65 C66 122.4(5)
C54 C66 C65 118.9(5)
C54 C66 C58 121.8(5)
C65 C66 C58 119.3(5)
N8 C67 S7 127.1(4)
N8 C67 S8 114.7(4)
S7 C67 S8 118.1(3)
C73 C68 C69 122.2(6)
C73 C68 S8 109.5(5)
C69 C68 S8 128.3(5)
C70 C69 C68 118.3(6)
C70 C69 H69 120.9
C68 C69 H69 120.9
C69 C70 C71 120.7(6)
C69 C70 H70 119.6
C71 C70 H70 119.6
C72 C71 C70 119.7(6)
C72 C71 H71 120.1
C70 C71 H71 120.1
C71 C72 C73 120.7(6)
C71 C72 H72 119.7
C73 C72 H72 119.7
C72 C73 N8 127.4(5)
C72 C73 C68 118.3(6)
N8 C73 C68 114.3(5)
N7 C74 S5 127.7(4)
N7 C74 S6 115.5(4)
S5 C74 S6 116.8(3)
C76 C75 C80 121.3(5)
C76 C75 S6 128.1(5)
C80 C75 S6 110.5(4)
C77 C76 C75 118.7(5)
C77 C76 H76 120.6
C75 C76 H76 120.6
C76 C77 C78 120.8(6)
C76 C77 H77 119.6
C78 C77 H77 119.6
C77 C78 C79 120.7(6)
C77 C78 H78 119.7
C79 C78 H78 119.7
C80 C79 C78 119.3(5)
C80 C79 H79 120.4
C78 C79 H79 120.4
C79 C80 N7 126.8(5)
C79 C80 C75 119.3(5)
N7 C80 C75 113.9(5)
Cl5 C81 Cl6 113.9(4)
Cl5 C81 H81A 108.8
Cl6 C81 H81A 108.8
Cl5 C81 H81B 108.8
Cl6 C81 H81B 108.8
H81A C81 H81B 107.7
Cl8 C82 Cl7 112.4(4)
Cl8 C82 H82A 109.1
Cl7 C82 H82A 109.1
Cl8 C82 H82B 109.1
Cl7 C82 H82B 109.1
H82A C82 H82B 107.9
Cl10 C83 Cl9 113.3(6)
Cl10 C83 H83A 108.9
Cl9 C83 H83A 108.9
Cl10 C83 H83B 108.9
Cl9 C83 H83B 108.9
H83A C83 H83B 107.7
Cl12 C84 Cl11 110.0(5)
Cl12 C84 H84A 109.7
Cl11 C84 H84A 109.7
Cl12 C84 H84B 109.7
Cl11 C84 H84B 109.7
H84A C84 H84B 108.2
Cl13 C85 Cl14 111.3(6)
Cl13 C85 H85A 109.4
Cl14 C85 H85A 109.4
Cl13 C85 H85B 109.4
Cl14 C85 H85B 109.4
H85A C85 H85B 108.0

loop_
_geom_bond_atom_site_label_1
_geom_bond_atom_site_label_2
_geom_bond_distance
Pt1 C1 2.017(5)
Pt1 N1 2.087(4)
Pt1 N3 2.228(5)
Pt1 S3 2.3007(13)
Pt1 Cl1 2.4609(14)
Pt1 Pt2 2.6420(3)
Pt2 C14 2.031(5)
Pt2 N2 2.082(5)
Pt2 N4 2.198(4)
Pt2 S1 2.2986(14)
Pt2 Cl2 2.4512(15)
S1 C34 1.716(6)
S2 C35 1.731(7)
S2 C34 1.744(6)
S3 C27 1.726(6)
S4 C27 1.731(6)
S4 C28 1.732(6)
N1 C11 1.327(7)
N1 C12 1.368(7)
N2 C24 1.323(7)
N2 C25 1.371(7)
N3 C34 1.317(8)
N3 C40 1.397(7)
N4 C27 1.315(7)
N4 C33 1.396(7)
C1 C2 1.377(7)
C1 C13 1.427(7)
C2 C3 1.409(8)
C2 H2 0.9500
C3 C4 1.369(8)
C3 H3 0.9500
C4 C5 1.409(8)
C4 H4 0.9500
C5 C13 1.414(7)
C5 C6 1.428(7)
C6 C7 1.367(8)
C6 H6 0.9500
C7 C8 1.425(8)
C7 H7 0.9500
C8 C9 1.402(8)
C8 C12 1.419(7)
C9 C10 1.382(8)
C9 H9 0.9500
C10 C11 1.401(7)
C10 H10 0.9500
C11 H11 0.9500
C12 C13 1.401(8)
C14 C15 1.366(8)
C14 C26 1.422(7)
C15 C16 1.417(8)
C15 H15 0.9500
C16 C17 1.369(8)
C16 H16 0.9500
C17 C18 1.411(8)
C17 H17 0.9500
C18 C26 1.407(7)
C18 C19 1.448(8)
C19 C20 1.350(9)
C19 H19 0.9500
C20 C21 1.436(8)
C20 H20 0.9500
C21 C22 1.391(8)
C21 C25 1.412(7)
C22 C23 1.369(8)
C22 H22 0.9500
C23 C24 1.393(8)
C23 H23 0.9500
C24 H24 0.9500
C25 C26 1.411(8)
C28 C29 1.400(8)
C28 C33 1.406(7)
C29 C30 1.361(9)
C29 H29 0.9500
C30 C31 1.393(9)
C30 H30 0.9500
C31 C32 1.393(8)
C31 H31 0.9500
C32 C33 1.398(8)
C32 H32 0.9500
C35 C36 1.393(8)
C35 C40 1.415(8)
C36 C37 1.368(10)
C36 H36 0.9500
C37 C38 1.428(10)
C37 H37 0.9500
C38 C39 1.391(8)
C38 H38 0.9500
C39 C40 1.404(9)
C39 H39 0.9500
Pt3 C41 2.020(6)
Pt3 N5 2.085(4)
Pt3 N7 2.194(4)
Pt3 S7 2.3076(13)
Pt3 Cl3 2.4729(14)
Pt3 Pt4 2.6433(3)
Pt4 C54 2.028(5)
Pt4 N6 2.081(4)
Pt4 N8 2.193(4)
Pt4 S5 2.3013(14)
Pt4 Cl4 2.4346(14)
S5 C74 1.718(6)
S6 C75 1.729(6)
S6 C74 1.747(6)
S7 C67 1.718(6)
S8 C67 1.730(5)
S8 C68 1.748(7)
N5 C51 1.318(7)
N5 C52 1.361(7)
N6 C64 1.329(7)
N6 C65 1.368(7)
N7 C74 1.317(7)
N7 C80 1.406(7)
N8 C67 1.332(7)
N8 C73 1.395(7)
C41 C42 1.373(8)
C41 C53 1.422(7)
C42 C43 1.405(8)
C42 H42 0.9500
C43 C44 1.387(8)
C43 H43 0.9500
C44 C45 1.413(8)
C44 H44 0.9500
C45 C53 1.404(8)
C45 C46 1.430(8)
C46 C47 1.345(8)
C46 H46 0.9500
C47 C48 1.436(8)
C47 H47 0.9500
C48 C49 1.402(8)
C48 C52 1.403(7)
C49 C50 1.372(8)
C49 H49 0.9500
C50 C51 1.392(7)
C50 H50 0.9500
C51 H51 0.9500
C52 C53 1.422(8)
C54 C55 1.378(8)
C54 C66 1.409(8)
C55 C56 1.408(8)
C55 H55 0.9500
C56 C57 1.366(8)
C56 H56 0.9500
C57 C58 1.401(8)
C57 H57 0.9500
C58 C59 1.427(8)
C58 C66 1.430(7)
C59 C60 1.356(9)
C59 H59 0.9500
C60 C61 1.452(8)
C60 H60 0.9500
C61 C65 1.399(8)
C61 C62 1.400(9)
C62 C63 1.384(9)
C62 H62 0.9500
C63 C64 1.382(8)
C63 H63 0.9500
C64 H64 0.9500
C65 C66 1.421(8)
C68 C73 1.402(8)
C68 C69 1.403(8)
C69 C70 1.358(10)
C69 H69 0.9500
C70 C71 1.429(9)
C70 H70 0.9500
C71 C72 1.378(8)
C71 H71 0.9500
C72 C73 1.384(8)
C72 H72 0.9500
C75 C76 1.399(8)
C75 C80 1.406(8)
C76 C77 1.383(9)
C76 H76 0.9500
C77 C78 1.392(9)
C77 H77 0.9500
C78 C79 1.403(8)
C78 H78 0.9500
C79 C80 1.393(8)
C79 H79 0.9500
Cl5 C81 1.741(8)
Cl6 C81 1.754(7)
C81 H81A 0.9900
C81 H81B 0.9900
Cl7 C82 1.782(9)
Cl8 C82 1.759(8)
C82 H82A 0.9900
C82 H82B 0.9900
Cl9 C83 1.735(10)
Cl10 C83 1.714(9)
C83 H83A 0.9900
C83 H83B 0.9900
Cl11 C84 1.765(9)
Cl12 C84 1.761(9)
C84 H84A 0.9900
C84 H84B 0.9900
Cl13 C85 1.697(9)
Cl14 C85 1.778(11)
C85 H85A 0.9900
C85 H85B 0.9900
